data_1511406
loop_
_publ_author_name
'Bolmgren, H.'
'Lundstroem, T.'

_publ_section_title
;
 The crystal structure of a new boron selenide, B12Se2-xBx
;
_journal_name_full 'Journal of Alloys Compd.'
_journal_page_first 73
_journal_page_last 76
_journal_paper_doi 10.1016/0925-8388(93)90520-W
_journal_volume 202
_journal_year 1993
_chemical_formula_sum 'B13.06 Se0.94'
_chemical_name_systematic 'B12 Se0.94 B1.06'
_space_group_IT_number 166
_symmetry_space_group_name_Hall '-R 3 2"'
_symmetry_space_group_name_H-M 'R -3 m :H'
_cell_angle_alpha 90
_cell_angle_beta 90
_cell_angle_gamma 120
_cell_formula_units_Z 3
_cell_length_a 5.9041
_cell_length_b 5.9041
_cell_length_c 11.947
_cell_volume 360.659
_citation_journal_id_ASTM JALCEU
_cod_data_source_file boron0-1_550.cif
_cod_data_source_block B13.06Se0.94
_cod_original_cell_volume 360.6591
_cod_database_code 1511406

loop_
_symmetry_equiv_pos_as_xyz
x,y,z
-y,x-y,z
-x+y,-x,z
y,x,-z
-x,-x+y,-z
x-y,-y,-z
-x,-y,-z
y,-x+y,-z
x-y,x,-z
-y,-x,z
x,x-y,z
-x+y,y,z
x+2/3,y+1/3,z+1/3
-y+2/3,x-y+1/3,z+1/3
-x+y+2/3,-x+1/3,z+1/3
y+2/3,x+1/3,-z+1/3
-x+2/3,-x+y+1/3,-z+1/3
x-y+2/3,-y+1/3,-z+1/3
-x+2/3,-y+1/3,-z+1/3
y+2/3,-x+y+1/3,-z+1/3
x-y+2/3,x+1/3,-z+1/3
-y+2/3,-x+1/3,z+1/3
x+2/3,x-y+1/3,z+1/3
-x+y+2/3,y+1/3,z+1/3
x+1/3,y+2/3,z+2/3
-y+1/3,x-y+2/3,z+2/3
-x+y+1/3,-x+2/3,z+2/3
y+1/3,x+2/3,-z+2/3
-x+1/3,-x+y+2/3,-z+2/3
x-y+1/3,-y+2/3,-z+2/3
-x+1/3,-y+2/3,-z+2/3
y+1/3,-x+y+2/3,-z+2/3
x-y+1/3,x+2/3,-z+2/3
-y+1/3,-x+2/3,z+2/3
x+1/3,x-y+2/3,z+2/3
-x+y+1/3,y+2/3,z+2/3

loop_
_atom_site_label
_atom_site_type_symbol
_atom_site_fract_x
_atom_site_fract_y
_atom_site_fract_z
_atom_site_occupancy
_atom_site_U_iso_or_equiv
B3 B 0 0 0.382 0.531 0.0
Se1 Se 0 0 0.4192 0.469 0.0
B2 B 0.1059 0.8941 0.8828 1 0.0
B1 B 0.1707 0.8293 0.637 1 0.0
